data_4113912
loop_
_publ_author_name
'J. Christopher Thomas'
'Jonas C. Peters'

_publ_section_title
;
 Zwitterionic and Cationic Bis(phosphine) Platinum(II) Complexes:
 Structural, Electronic, and Mechanistic Comparisons Relevant to Ligand
 Exchange and Benzene C-H Activation Processes
;
_journal_name_full 'Journal of the American Chemical Society'
_journal_page_first 8870
_journal_page_last 8888
_journal_paper_doi 10.1021/ja0296071
_journal_volume 125
_journal_year 2003
_chemical_formula_sum 'C48 H56 B N P2 Pt'
_chemical_formula_weight 914.78
_chemical_name_common '[[Ph2BP2]PtMe2][ASN]'
_chemical_name_systematic
; 
 ? 
;
_space_group_IT_number 14
_symmetry_cell_setting monoclinic
_symmetry_space_group_name_Hall '-P 2yn'
_symmetry_space_group_name_H-M 'P 1 21/n 1'
_atom_sites_solution_hydrogens difmap
_atom_sites_solution_primary direct
_atom_sites_solution_secondary difmap
_audit_creation_method SHELXL-97
_cell_angle_alpha 90.00
_cell_angle_beta 91.4880(10)
_cell_angle_gamma 90.00
_cell_formula_units_Z 4
_cell_length_a 14.7979(6)
_cell_length_b 15.9490(7)
_cell_length_c 17.6093(7)
_cell_measurement_reflns_used 24100
_cell_measurement_temperature 98(2)
_cell_measurement_theta_max 28.76
_cell_measurement_theta_min 2.22
_cell_volume 4154.6(3)
_computing_cell_refinement 'Bruker SMART'
_computing_data_collection 'Bruker SMART'
_computing_data_reduction 'Bruker SAINT v6.2'
_computing_molecular_graphics 'Bruker SHELXTL'
_computing_publication_material 'Bruker SHELXTL'
_computing_structure_refinement 'SHELXL-97 (Sheldrick, 1997)'
_computing_structure_solution 'SHELXS-97 (Sheldrick, 1990)'
_diffrn_ambient_temperature 98(2)
_diffrn_measured_fraction_theta_full 0.939
_diffrn_measured_fraction_theta_max 0.939
_diffrn_measurement_device_type 'CCD area detector'
_diffrn_measurement_method 'omega scans at 5 f settings'
_diffrn_radiation_monochromator graphite
_diffrn_radiation_source 'fine-focus sealed tube'
_diffrn_radiation_type MoK\a
_diffrn_radiation_wavelength 0.71073
_diffrn_reflns_av_R_equivalents 0.0771
_diffrn_reflns_av_sigmaI/netI 0.0447
_diffrn_reflns_limit_h_max 19
_diffrn_reflns_limit_h_min -19
_diffrn_reflns_limit_k_max 21
_diffrn_reflns_limit_k_min -20
_diffrn_reflns_limit_l_max 23
_diffrn_reflns_limit_l_min -22
_diffrn_reflns_number 60637
_diffrn_reflns_theta_full 28.41
_diffrn_reflns_theta_max 28.41
_diffrn_reflns_theta_min 1.72
_exptl_absorpt_coefficient_mu 3.488
_exptl_absorpt_correction_T_max 0.5168
_exptl_absorpt_correction_T_min 0.4527
_exptl_absorpt_correction_type none
_exptl_crystal_colour Colorless
_exptl_crystal_density_diffrn 1.462
_exptl_crystal_description Block
_exptl_crystal_F_000 1856
_exptl_crystal_size_max 0.27
_exptl_crystal_size_mid 0.23
_exptl_crystal_size_min 0.22
_refine_diff_density_max 1.589
_refine_diff_density_min -0.719
_refine_diff_density_rms 0.115
_refine_ls_extinction_method none
_refine_ls_goodness_of_fit_ref 1.203
_refine_ls_hydrogen_treatment Unrestrained
_refine_ls_matrix_type 'Full matrix'
_refine_ls_number_parameters 699
_refine_ls_number_reflns 9805
_refine_ls_number_restraints 0
_refine_ls_restrained_S_all 1.203
_refine_ls_R_factor_all 0.0384
_refine_ls_R_factor_gt 0.0273
_refine_ls_shift/su_max 0.003
_refine_ls_shift/su_mean 0.000
_refine_ls_structure_factor_coef Fsqd
_refine_ls_weighting_details w=1/s^2^(Fo^2^)
_refine_ls_weighting_scheme sigma
_refine_ls_wR_factor_gt 0.0514
_refine_ls_wR_factor_ref 0.0529
_reflns_number_gt 7621
_reflns_number_total 9805
_reflns_threshold_expression >2sigma(I)
_cod_data_source_file ja0296071si20021205_064127_1.cif
_cod_data_source_block Ph2BP2PtMe2ASN
_cod_depositor_comments
;
The following automatic conversions were performed:

'_atom_sites_solution_primary' value 'direct methods' was changed to
'direct'.

'_atom_sites_solution_secondary' value 'Difference Fourier map' was
changed to 'difmap'.

'_atom_sites_solution_hydrogens' value 'Difference Fourier map' was
changed to 'difmap'.

Automatic conversion script
Id: cif_fix_values 6452 2018-10-05 10:23:21Z andrius 
;
_cod_database_code 4113912

loop_
_symmetry_equiv_pos_as_xyz
'x, y, z'
'-x+1/2, y+1/2, -z+1/2'
'-x, -y, -z'
'x-1/2, -y-1/2, z-1/2'

loop_
_atom_site_label
_atom_site_type_symbol
_atom_site_fract_x
_atom_site_fract_y
_atom_site_fract_z
_atom_site_U_iso_or_equiv
_atom_site_adp_type
_atom_site_occupancy
_atom_site_symmetry_multiplicity
_atom_site_calc_flag
Pt1 Pt 0.748782(8) 0.936768(6) 0.004341(5) 0.01173(4) Uani 1 1 d
P1 P 0.80519(5) 0.83389(4) 0.08225(4) 0.01160(16) Uani 1 1 d
P2 P 0.69132(5) 0.83864(4) -0.07754(4) 0.01135(16) Uani 1 1 d
B B 0.7371(2) 0.67881(18) 0.00425(17) 0.0142(7) Uani 1 1 d
C1 C 0.8264(2) 0.73291(18) 0.03746(16) 0.0139(6) Uani 1 1 d
C2 C 0.65827(19) 0.74112(18) -0.03258(16) 0.0125(6) Uani 1 1 d
C3 C 0.6954(2) 0.62061(17) 0.07225(15) 0.0155(6) Uani 1 1 d
C4 C 0.7514(2) 0.56599(17) 0.11456(16) 0.0170(6) Uani 1 1 d
C5 C 0.7195(2) 0.51712(19) 0.17330(17) 0.0237(7) Uani 1 1 d
C6 C 0.6297(2) 0.51855(19) 0.19097(18) 0.0269(8) Uani 1 1 d
C7 C 0.5716(2) 0.5693(2) 0.14864(17) 0.0250(7) Uani 1 1 d
C8 C 0.6045(2) 0.61922(19) 0.09111(17) 0.0194(7) Uani 1 1 d
C9 C 0.7693(2) 0.61215(17) -0.06138(15) 0.0163(6) Uani 1 1 d
C10 C 0.8586(2) 0.59644(19) -0.08035(18) 0.0217(7) Uani 1 1 d
C11 C 0.8815(3) 0.54185(19) -0.13862(19) 0.0284(8) Uani 1 1 d
C12 C 0.8145(3) 0.5010(2) -0.18023(18) 0.0307(9) Uani 1 1 d
C13 C 0.7256(3) 0.51289(19) -0.16190(17) 0.0259(8) Uani 1 1 d
C14 C 0.7039(2) 0.56637(18) -0.10325(16) 0.0187(6) Uani 1 1 d
C15 C 0.73496(18) 0.81161(17) 0.16406(15) 0.0136(6) Uani 1 1 d
C16 C 0.7470(2) 0.74181(19) 0.21011(16) 0.0167(6) Uani 1 1 d
C17 C 0.6882(2) 0.7247(2) 0.26829(17) 0.0210(7) Uani 1 1 d
C18 C 0.6174(2) 0.7788(2) 0.28165(17) 0.0241(7) Uani 1 1 d
C19 C 0.6049(2) 0.8491(2) 0.23687(18) 0.0248(7) Uani 1 1 d
C20 C 0.6627(2) 0.86544(19) 0.17796(17) 0.0193(7) Uani 1 1 d
C21 C 0.91652(18) 0.86068(16) 0.12307(15) 0.0132(6) Uani 1 1 d
C22 C 0.9462(2) 0.84084(18) 0.19643(16) 0.0163(6) Uani 1 1 d
C23 C 1.0324(2) 0.86283(19) 0.22256(17) 0.0204(7) Uani 1 1 d
C24 C 1.0909(2) 0.90453(19) 0.17495(17) 0.0199(7) Uani 1 1 d
C25 C 1.0629(2) 0.92404(18) 0.10167(18) 0.0210(7) Uani 1 1 d
C26 C 0.9764(2) 0.90245(18) 0.07577(17) 0.0169(6) Uani 1 1 d
C27 C 0.58536(18) 0.86946(16) -0.12615(15) 0.0129(6) Uani 1 1 d
C28 C 0.5634(2) 0.85317(18) -0.20223(16) 0.0163(6) Uani 1 1 d
C29 C 0.4793(2) 0.87595(19) -0.23315(18) 0.0204(7) Uani 1 1 d
C30 C 0.4159(2) 0.91443(19) -0.18781(18) 0.0205(7) Uani 1 1 d
C31 C 0.4370(2) 0.93056(19) -0.11277(17) 0.0196(6) Uani 1 1 d
C32 C 0.5207(2) 0.90914(18) -0.08165(17) 0.0169(6) Uani 1 1 d
C33 C 0.76819(18) 0.81157(17) -0.15339(15) 0.0137(6) Uani 1 1 d
C34 C 0.7577(2) 0.74249(19) -0.20033(16) 0.0169(7) Uani 1 1 d
C35 C 0.8219(2) 0.7231(2) -0.25369(17) 0.0215(7) Uani 1 1 d
C36 C 0.8967(2) 0.7734(2) -0.26066(18) 0.0262(8) Uani 1 1 d
C37 C 0.9086(2) 0.8429(2) -0.21442(18) 0.0255(7) Uani 1 1 d
C38 C 0.8448(2) 0.86203(19) -0.16098(17) 0.0188(7) Uani 1 1 d
C39 C 0.7988(2) 1.0314(2) 0.08013(17) 0.0157(6) Uani 1 1 d
C40 C 0.7019(2) 1.03679(18) -0.06669(17) 0.0147(6) Uani 1 1 d
N1 N 0.73761(18) 0.32245(16) -0.01356(14) 0.0279(6) Uani 1 1 d
C51 C 0.7869(4) 0.2867(3) -0.0806(2) 0.0546(14) Uani 1 1 d
C52 C 0.8833(4) 0.2902(5) -0.0579(4) 0.083(2) Uani 1 1 d
C53 C 0.8943(3) 0.3567(3) -0.0007(2) 0.0434(10) Uani 1 1 d
C54 C 0.8012(2) 0.3908(2) 0.0135(2) 0.0283(8) Uani 1 1 d
C55 C 0.7220(3) 0.2599(2) 0.0492(2) 0.0359(9) Uani 1 1 d
C56 C 0.6505(3) 0.2997(3) 0.0968(2) 0.0443(10) Uani 1 1 d
C57 C 0.6009(3) 0.3607(3) 0.0433(2) 0.0556(13) Uani 1 1 d
C58 C 0.6440(3) 0.3518(3) -0.0335(2) 0.0469(11) Uani 1 1 d
H1A H 0.8618(19) 0.6961(18) 0.0722(17) 0.020(8) Uiso 1 1 d
H1B H 0.865(2) 0.7531(18) -0.0008(18) 0.029(9) Uiso 1 1 d
H2A H 0.6199(18) 0.7626(16) 0.0063(16) 0.013(7) Uiso 1 1 d
H2B H 0.6181(18) 0.7121(16) -0.0662(16) 0.013(7) Uiso 1 1 d
H4 H 0.8138(19) 0.5668(16) 0.1056(15) 0.008(7) Uiso 1 1 d
H5 H 0.758(2) 0.4885(19) 0.2003(17) 0.024(9) Uiso 1 1 d
H6 H 0.613(2) 0.4910(19) 0.2321(17) 0.027(9) Uiso 1 1 d
H7 H 0.509(2) 0.5715(18) 0.1606(17) 0.029(9) Uiso 1 1 d
H8 H 0.563(2) 0.6528(18) 0.0638(17) 0.025(9) Uiso 1 1 d
H10 H 0.907(2) 0.6249(18) -0.0523(17) 0.024(9) Uiso 1 1 d
H11 H 0.939(2) 0.5339(17) -0.1479(17) 0.017(8) Uiso 1 1 d
H12 H 0.828(2) 0.4686(19) -0.2188(18) 0.026(9) Uiso 1 1 d
H13 H 0.679(2) 0.4899(19) -0.1869(17) 0.026(9) Uiso 1 1 d
H14 H 0.6404(18) 0.5768(15) -0.0902(14) 0.008(7) Uiso 1 1 d
H16 H 0.7919(18) 0.7048(17) 0.2050(15) 0.010(7) Uiso 1 1 d
H17 H 0.695(2) 0.680(2) 0.2925(18) 0.028(9) Uiso 1 1 d
H18 H 0.578(2) 0.7663(19) 0.3217(19) 0.039(10) Uiso 1 1 d
H19 H 0.557(2) 0.8841(18) 0.2437(17) 0.025(9) Uiso 1 1 d
H20 H 0.6528(18) 0.9153(17) 0.1460(15) 0.012(7) Uiso 1 1 d
H22 H 0.9060(18) 0.8093(17) 0.2306(16) 0.015(7) Uiso 1 1 d
H23 H 1.0470(19) 0.8492(17) 0.2749(17) 0.022(8) Uiso 1 1 d
H24 H 1.1499(19) 0.9218(16) 0.1904(15) 0.008(7) Uiso 1 1 d
H25 H 1.105(2) 0.9542(18) 0.0666(18) 0.032(9) Uiso 1 1 d
H26 H 0.959(2) 0.9118(19) 0.0288(18) 0.028(9) Uiso 1 1 d
H28 H 0.6077(18) 0.8270(16) -0.2349(16) 0.015(7) Uiso 1 1 d
H29 H 0.4707(19) 0.8683(17) -0.2809(17) 0.016(8) Uiso 1 1 d
H30 H 0.358(2) 0.9267(17) -0.2073(16) 0.018(8) Uiso 1 1 d
H31 H 0.390(2) 0.9568(18) -0.0851(18) 0.029(9) Uiso 1 1 d
H32 H 0.5331(19) 0.9168(17) -0.0363(17) 0.016(8) Uiso 1 1 d
H34 H 0.714(2) 0.7107(18) -0.1948(17) 0.022(9) Uiso 1 1 d
H35 H 0.8164(19) 0.6766(18) -0.2807(17) 0.017(8) Uiso 1 1 d
H36 H 0.942(2) 0.7605(18) -0.2914(17) 0.028(9) Uiso 1 1 d
H37 H 0.961(2) 0.8771(17) -0.2153(16) 0.024(8) Uiso 1 1 d
H38 H 0.858(2) 0.9081(18) -0.1287(17) 0.023(8) Uiso 1 1 d
H39A H 0.759(2) 1.080(2) 0.077(2) 0.042(11) Uiso 1 1 d
H39B H 0.850(2) 1.049(2) 0.070(2) 0.036(11) Uiso 1 1 d
H39C H 0.802(2) 1.0088(19) 0.1358(19) 0.034(9) Uiso 1 1 d
H40A H 0.7458(19) 1.0825(17) -0.0569(16) 0.014(8) Uiso 1 1 d
H40B H 0.700(2) 1.0223(18) -0.1215(19) 0.029(9) Uiso 1 1 d
H40C H 0.648(2) 1.0522(19) -0.0559(19) 0.031(10) Uiso 1 1 d
H51A H 0.775(3) 0.325(3) -0.115(3) 0.092(18) Uiso 1 1 d
H51B H 0.761(2) 0.239(2) -0.094(2) 0.047(11) Uiso 1 1 d
H52A H 0.919(4) 0.298(3) -0.099(3) 0.12(2) Uiso 1 1 d
H52B H 0.887(5) 0.233(4) -0.036(4) 0.16(3) Uiso 1 1 d
H53A H 0.935(3) 0.405(3) -0.012(2) 0.065(13) Uiso 1 1 d
H53B H 0.923(2) 0.332(2) 0.047(2) 0.048(11) Uiso 1 1 d
H54A H 0.789(2) 0.4387(19) -0.0204(17) 0.029(9) Uiso 1 1 d
H54B H 0.785(2) 0.400(2) 0.071(2) 0.049(11) Uiso 1 1 d
H55A H 0.683(3) 0.223(2) 0.025(2) 0.056(12) Uiso 1 1 d
H55B H 0.790(2) 0.250(2) 0.072(2) 0.045(11) Uiso 1 1 d
H56A H 0.608(3) 0.261(3) 0.112(2) 0.073(15) Uiso 1 1 d
H56B H 0.675(2) 0.327(2) 0.143(2) 0.047(11) Uiso 1 1 d
H57A H 0.546(3) 0.349(3) 0.045(3) 0.074(16) Uiso 1 1 d
H57B H 0.6202 0.4178 0.0643 0.12(2) Uiso 1 1 d
H58A H 0.608(3) 0.301(3) -0.065(3) 0.090(16) Uiso 1 1 d
H58B H 0.646(3) 0.406(3) -0.068(3) 0.108(18) Uiso 1 1 d

loop_
_atom_site_aniso_label
_atom_site_aniso_U_11
_atom_site_aniso_U_22
_atom_site_aniso_U_33
_atom_site_aniso_U_23
_atom_site_aniso_U_13
_atom_site_aniso_U_12
Pt1 0.01297(5) 0.00882(5) 0.01329(6) 0.00002(5) -0.00172(4) 0.00022(6)
P1 0.0126(4) 0.0098(4) 0.0123(3) -0.0005(3) -0.0018(3) -0.0003(3)
P2 0.0120(4) 0.0104(4) 0.0116(3) 0.0005(3) -0.0003(3) 0.0003(3)
B 0.0177(19) 0.0100(13) 0.0148(16) -0.0018(13) -0.0013(13) -0.0002(13)
C1 0.0139(15) 0.0150(15) 0.0128(14) 0.0003(11) 0.0004(12) 0.0031(12)
C2 0.0124(15) 0.0127(15) 0.0124(14) -0.0022(11) -0.0007(11) -0.0026(12)
C3 0.0227(17) 0.0112(14) 0.0127(14) -0.0050(11) -0.0010(12) -0.0025(12)
C4 0.0214(17) 0.0117(14) 0.0179(14) -0.0013(12) -0.0004(12) -0.0020(13)
C5 0.040(2) 0.0132(17) 0.0176(16) 0.0008(12) -0.0102(14) 0.0009(15)
C6 0.046(2) 0.0201(17) 0.0152(16) 0.0037(13) 0.0027(15) -0.0096(15)
C7 0.0282(19) 0.0274(18) 0.0196(16) 0.0008(13) 0.0076(13) -0.0065(15)
C8 0.0240(18) 0.0180(16) 0.0161(15) 0.0011(12) -0.0007(13) -0.0024(13)
C9 0.0258(17) 0.0114(15) 0.0117(14) 0.0038(11) -0.0003(12) 0.0021(12)
C10 0.0236(18) 0.0179(16) 0.0238(16) 0.0019(13) 0.0039(14) 0.0018(14)
C11 0.036(2) 0.0207(18) 0.0295(19) 0.0018(14) 0.0119(16) 0.0084(15)
C12 0.056(3) 0.0198(18) 0.0166(17) -0.0044(13) 0.0084(16) 0.0071(17)
C13 0.049(2) 0.0127(16) 0.0156(16) 0.0001(12) -0.0079(15) -0.0010(15)
C14 0.0278(18) 0.0116(14) 0.0166(14) 0.0014(12) -0.0010(12) 0.0037(14)
C15 0.0139(15) 0.0144(16) 0.0123(13) -0.0041(11) -0.0003(11) -0.0052(12)
C16 0.0183(17) 0.0147(16) 0.0168(15) -0.0023(12) -0.0032(12) -0.0007(13)
C17 0.0289(19) 0.0203(18) 0.0135(15) 0.0013(13) -0.0029(13) -0.0077(14)
C18 0.0239(18) 0.0325(19) 0.0162(16) -0.0036(13) 0.0052(13) -0.0117(14)
C19 0.0188(17) 0.0299(19) 0.0261(18) -0.0063(14) 0.0047(14) -0.0002(14)
C20 0.0185(17) 0.0184(17) 0.0210(16) -0.0032(13) 0.0003(12) -0.0012(13)
C21 0.0140(15) 0.0083(14) 0.0172(14) -0.0035(11) -0.0025(11) 0.0008(11)
C22 0.0168(16) 0.0139(15) 0.0183(15) -0.0029(12) 0.0008(12) 0.0020(12)
C23 0.0214(17) 0.0227(17) 0.0166(16) -0.0029(13) -0.0072(13) 0.0063(13)
C24 0.0141(16) 0.0169(16) 0.0286(17) -0.0065(13) -0.0034(13) 0.0006(13)
C25 0.0171(17) 0.0169(17) 0.0290(17) 0.0008(13) 0.0016(13) -0.0019(13)
C26 0.0186(17) 0.0151(16) 0.0167(15) 0.0002(12) -0.0040(12) -0.0012(12)
C27 0.0118(15) 0.0089(14) 0.0179(14) 0.0027(11) -0.0014(11) -0.0014(11)
C28 0.0174(16) 0.0130(15) 0.0185(15) 0.0005(12) 0.0009(12) -0.0012(12)
C29 0.0250(18) 0.0196(17) 0.0164(16) 0.0016(12) -0.0053(13) -0.0013(13)
C30 0.0163(17) 0.0165(17) 0.0283(17) 0.0027(12) -0.0068(13) 0.0010(13)
C31 0.0150(16) 0.0176(16) 0.0264(16) -0.0012(13) 0.0012(12) 0.0044(14)
C32 0.0182(17) 0.0178(16) 0.0146(15) -0.0012(12) -0.0028(12) 0.0018(12)
C33 0.0136(15) 0.0155(16) 0.0121(13) 0.0029(11) 0.0002(11) 0.0022(12)
C34 0.0180(17) 0.0190(17) 0.0135(14) 0.0046(12) -0.0009(12) 0.0008(14)
C35 0.0303(19) 0.0206(18) 0.0134(15) -0.0003(13) -0.0016(13) 0.0094(14)
C36 0.0228(18) 0.040(2) 0.0163(16) 0.0050(14) 0.0053(13) 0.0121(15)
C37 0.0167(17) 0.033(2) 0.0264(18) 0.0078(15) 0.0030(13) -0.0024(15)
C38 0.0183(17) 0.0208(17) 0.0172(15) 0.0018(13) -0.0010(12) -0.0018(13)
C39 0.0151(17) 0.0152(16) 0.0166(15) -0.0007(12) -0.0012(12) 0.0031(14)
C40 0.0135(17) 0.0120(16) 0.0187(16) 0.0002(11) 0.0003(12) -0.0021(13)
N1 0.0342(18) 0.0228(13) 0.0261(15) 0.0081(11) -0.0101(12) -0.0050(12)
C51 0.110(5) 0.028(2) 0.025(2) -0.0107(18) -0.007(2) -0.016(3)
C52 0.070(4) 0.092(5) 0.088(5) -0.041(4) 0.001(4) 0.032(4)
C53 0.032(2) 0.055(3) 0.043(2) 0.012(2) -0.0020(18) 0.009(2)
C54 0.038(2) 0.0194(18) 0.0275(19) -0.0029(14) -0.0024(15) -0.0029(15)
C55 0.058(3) 0.0202(19) 0.029(2) 0.0038(15) -0.0108(18) -0.0067(18)
C56 0.061(3) 0.039(2) 0.033(2) -0.0041(18) 0.005(2) -0.017(2)
C57 0.038(3) 0.085(4) 0.042(3) -0.021(2) -0.018(2) 0.008(3)
C58 0.040(3) 0.054(3) 0.046(3) 0.022(2) -0.0092(19) -0.008(2)

loop_
_atom_type_symbol
_atom_type_description
_atom_type_scat_dispersion_real
_atom_type_scat_dispersion_imag
_atom_type_scat_source
C C 0.0033 0.0016 'International Tables Vol C Tables 4.2.6.8 and 6.1.1.4'
H H 0.0000 0.0000 'International Tables Vol C Tables 4.2.6.8 and 6.1.1.4'
B B 0.0013 0.0007 'International Tables Vol C Tables 4.2.6.8 and 6.1.1.4'
P P 0.1023 0.0942 'International Tables Vol C Tables 4.2.6.8 and 6.1.1.4'
Pt Pt -1.7033 8.3905 'International Tables Vol C Tables 4.2.6.8 and 6.1.1.4'
N N 0.0061 0.0033 'International Tables Vol C Tables 4.2.6.8 and 6.1.1.4'

loop_
_geom_angle_atom_site_label_1
_geom_angle_atom_site_label_2
_geom_angle_atom_site_label_3
_geom_angle
_geom_angle_publ_flag
C39 Pt1 C40 86.56(12) yes
C39 Pt1 P2 178.05(9) yes
C40 Pt1 P2 91.86(9) yes
C39 Pt1 P1 90.97(9) yes
C40 Pt1 P1 177.03(9) yes
P2 Pt1 P1 90.64(2) yes
C1 P1 C15 106.03(13) ?
C1 P1 C21 102.29(13) ?
C15 P1 C21 105.04(12) ?
C1 P1 Pt1 116.04(10) ?
C15 P1 Pt1 113.94(10) ?
C21 P1 Pt1 112.30(9) ?
C2 P2 C33 107.19(13) ?
C2 P2 C27 101.31(13) ?
C33 P2 C27 105.24(12) ?
C2 P2 Pt1 114.36(10) ?
C33 P2 Pt1 113.30(10) ?
C27 P2 Pt1 114.32(9) ?
C9 B C3 105.5(2) ?
C9 B C2 109.1(2) ?
C3 B C2 110.5(2) ?
C9 B C1 109.7(2) ?
C3 B C1 110.1(2) ?
C2 B C1 111.7(2) ?
B C1 P1 117.64(19) ?
B C1 H1A 108.2(17) ?
P1 C1 H1A 110.6(17) ?
B C1 H1B 114(2) ?
P1 C1 H1B 96.9(18) ?
H1A C1 H1B 109(2) ?
B C2 P2 119.38(19) ?
B C2 H2A 110.9(17) ?
P2 C2 H2A 100.1(15) ?
B C2 H2B 112.1(16) ?
P2 C2 H2B 108.5(16) ?
H2A C2 H2B 104(2) ?
C8 C3 C4 115.1(3) ?
C8 C3 B 124.3(3) ?
C4 C3 B 120.6(2) ?
C5 C4 C3 122.5(3) ?
C5 C4 H4 119.1(17) ?
C3 C4 H4 118.1(16) ?
C6 C5 C4 120.6(3) ?
C6 C5 H5 121(2) ?
C4 C5 H5 119(2) ?
C5 C6 C7 118.6(3) ?
C5 C6 H6 118(2) ?
C7 C6 H6 123(2) ?
C6 C7 C8 120.3(3) ?
C6 C7 H7 119.7(19) ?
C8 C7 H7 120.0(19) ?
C7 C8 C3 122.8(3) ?
C7 C8 H8 117.9(18) ?
C3 C8 H8 119.2(18) ?
C10 C9 C14 115.1(3) ?
C10 C9 B 125.2(3) ?
C14 C9 B 119.6(3) ?
C9 C10 C11 122.6(3) ?
C9 C10 H10 118.9(17) ?
C11 C10 H10 118.5(17) ?
C12 C11 C10 120.0(3) ?
C12 C11 H11 121(2) ?
C10 C11 H11 119(2) ?
C13 C12 C11 119.2(3) ?
C13 C12 H12 120(2) ?
C11 C12 H12 121(2) ?
C12 C13 C14 120.1(3) ?
C12 C13 H13 125(2) ?
C14 C13 H13 115(2) ?
C13 C14 C9 122.8(3) ?
C13 C14 H14 121.3(16) ?
C9 C14 H14 115.9(15) ?
C16 C15 C20 118.6(2) ?
C16 C15 P1 123.3(2) ?
C20 C15 P1 118.1(2) ?
C15 C16 C17 121.0(3) ?
C15 C16 H16 123.8(17) ?
C17 C16 H16 115.2(17) ?
C18 C17 C16 119.7(3) ?
C18 C17 H17 122(2) ?
C16 C17 H17 119(2) ?
C19 C18 C17 120.1(3) ?
C19 C18 H18 121(2) ?
C17 C18 H18 118(2) ?
C18 C19 C20 120.3(3) ?
C18 C19 H19 121.1(19) ?
C20 C19 H19 118.5(19) ?
C19 C20 C15 120.3(3) ?
C19 C20 H20 119.7(15) ?
C15 C20 H20 120.0(15) ?
C22 C21 C26 118.1(3) ?
C22 C21 P1 124.8(2) ?
C26 C21 P1 117.0(2) ?
C23 C22 C21 121.0(3) ?
C23 C22 H22 119.1(17) ?
C21 C22 H22 119.9(17) ?
C22 C23 C24 120.1(3) ?
C22 C23 H23 116.1(17) ?
C24 C23 H23 123.7(17) ?
C25 C24 C23 119.7(3) ?
C25 C24 H24 117.1(16) ?
C23 C24 H24 123.3(16) ?
C24 C25 C26 120.1(3) ?
C24 C25 H25 120.4(19) ?
C26 C25 H25 119.5(19) ?
C25 C26 C21 120.9(3) ?
C25 C26 H26 121(2) ?
C21 C26 H26 118(2) ?
C28 C27 C32 118.4(3) ?
C28 C27 P2 125.0(2) ?
C32 C27 P2 116.6(2) ?
C27 C28 C29 120.6(3) ?
C27 C28 H28 120.2(17) ?
C29 C28 H28 119.1(17) ?
C30 C29 C28 120.0(3) ?
C30 C29 H29 122.9(19) ?
C28 C29 H29 117.0(19) ?
C31 C30 C29 119.7(3) ?
C31 C30 H30 119.8(17) ?
C29 C30 H30 120.4(17) ?
C30 C31 C32 120.8(3) ?
C30 C31 H31 115(2) ?
C32 C31 H31 124(2) ?
C31 C32 C27 120.4(3) ?
C31 C32 H32 121(2) ?
C27 C32 H32 118(2) ?
C34 C33 C38 118.6(2) ?
C34 C33 P2 124.2(2) ?
C38 C33 P2 117.1(2) ?
C33 C34 C35 120.9(3) ?
C33 C34 H34 120(2) ?
C35 C34 H34 119(2) ?
C36 C35 C34 119.8(3) ?
C36 C35 H35 120.3(18) ?
C34 C35 H35 119.8(18) ?
C35 C36 C37 120.4(3) ?
C35 C36 H36 122(2) ?
C37 C36 H36 117(2) ?
C38 C37 C36 119.9(3) ?
C38 C37 H37 117.3(17) ?
C36 C37 H37 122.7(17) ?
C37 C38 C33 120.5(3) ?
C37 C38 H38 116.4(17) ?
C33 C38 H38 123.0(17) ?
Pt1 C39 H39A 109(2) ?
Pt1 C39 H39B 114(2) ?
H39A C39 H39B 106(3) ?
Pt1 C39 H39C 110.6(17) ?
H39A C39 H39C 110(3) ?
H39B C39 H39C 107(3) ?
Pt1 C40 H40A 104.3(17) ?
Pt1 C40 H40B 113.4(17) ?
H40A C40 H40B 110(2) ?
Pt1 C40 H40C 112(2) ?
H40A C40 H40C 111(3) ?
H40B C40 H40C 106(3) ?
C58 N1 C54 114.5(3) ?
C58 N1 C55 102.7(3) ?
C54 N1 C55 110.6(3) ?
C58 N1 C51 113.3(3) ?
C54 N1 C51 102.1(3) ?
C55 N1 C51 114.0(3) ?
C52 C51 N1 104.8(4) ?
C52 C51 H51A 110(3) ?
N1 C51 H51A 101(3) ?
C52 C51 H51B 121(3) ?
N1 C51 H51B 108(2) ?
H51A C51 H51B 110(4) ?
C53 C52 C51 107.6(4) ?
C53 C52 H52A 112(4) ?
C51 C52 H52A 111(4) ?
C53 C52 H52B 113(4) ?
C51 C52 H52B 97(4) ?
H52A C52 H52B 114(5) ?
C52 C53 C54 106.8(4) ?
C52 C53 H53A 119(2) ?
C54 C53 H53A 109(2) ?
C52 C53 H53B 109(2) ?
C54 C53 H53B 112(2) ?
H53A C53 H53B 102(3) ?
C53 C54 N1 104.5(3) ?
C53 C54 H54A 109.6(18) ?
N1 C54 H54A 105.3(18) ?
C53 C54 H54B 116(2) ?
N1 C54 H54B 104.8(19) ?
H54A C54 H54B 115(3) ?
C56 C55 N1 104.5(3) ?
C56 C55 H55A 95(2) ?
N1 C55 H55A 101(2) ?
C56 C55 H55B 121.2(18) ?
N1 C55 H55B 101.5(18) ?
H55A C55 H55B 130(3) ?
C55 C56 C57 105.0(3) ?
C55 C56 H56A 112(3) ?
C57 C56 H56A 106(3) ?
C55 C56 H56B 113(2) ?
C57 C56 H56B 113(2) ?
H56A C56 H56B 108(3) ?
C56 C57 C58 106.5(4) ?
C56 C57 H57A 107(3) ?
C58 C57 H57A 116(3) ?
C56 C57 H57B 102.7(4) ?
C58 C57 H57B 106.7(5) ?
H57A C57 H57B 117(3) ?
N1 C58 C57 103.1(3) ?
N1 C58 H58A 109(2) ?
C57 C58 H58A 108(2) ?
N1 C58 H58B 111(3) ?
C57 C58 H58B 117(3) ?
H58A C58 H58B 109(4) ?

loop_
_geom_bond_atom_site_label_1
_geom_bond_atom_site_label_2
_geom_bond_distance
_geom_bond_publ_flag
Pt1 C39 2.134(3) yes
Pt1 C40 2.132(3) yes
Pt1 P2 2.2776(7) yes
Pt1 P1 2.2829(7) yes
P1 C1 1.824(3) ?
P1 C15 1.833(3) ?
P1 C21 1.831(3) ?
P2 C2 1.818(3) ?
P2 C33 1.828(3) ?
P2 C27 1.834(3) ?
B C9 1.650(4) ?
B C3 1.648(4) ?
B C2 1.652(4) ?
B C1 1.671(4) ?
C1 H1A 0.99(3) ?
C1 H1B 0.95(3) ?
C2 H2A 0.96(3) ?
C2 H2B 0.95(3) ?
C3 C8 1.394(4) ?
C3 C4 1.403(4) ?
C4 C5 1.387(4) ?
C4 H4 0.94(3) ?
C5 C6 1.374(5) ?
C5 H5 0.86(3) ?
C6 C7 1.384(5) ?
C6 H6 0.89(3) ?
C7 C8 1.387(4) ?
C7 H7 0.96(3) ?
C8 H8 0.94(3) ?
C9 C10 1.394(4) ?
C9 C14 1.406(4) ?
C10 C11 1.394(4) ?
C10 H10 0.97(3) ?
C11 C12 1.380(5) ?
C11 H11 0.88(3) ?
C12 C13 1.376(5) ?
C12 H12 0.88(3) ?
C13 C14 1.384(4) ?
C13 H13 0.89(3) ?
C14 H14 0.99(2) ?
C15 C16 1.386(4) ?
C15 C20 1.398(4) ?
C16 C17 1.389(4) ?
C16 H16 0.89(3) ?
C17 C18 1.381(4) ?
C17 H17 0.83(3) ?
C18 C19 1.381(4) ?
C18 H18 0.94(3) ?
C19 C20 1.386(4) ?
C19 H19 0.91(3) ?
C20 H20 0.98(3) ?
C21 C22 1.390(4) ?
C21 C26 1.401(4) ?
C22 C23 1.389(4) ?
C22 H22 0.99(3) ?
C23 C24 1.391(4) ?
C23 H23 0.97(3) ?
C24 C25 1.381(4) ?
C24 H24 0.95(3) ?
C25 C26 1.391(4) ?
C25 H25 1.01(3) ?
C26 H26 0.87(3) ?
C27 C28 1.395(4) ?
C27 C32 1.403(4) ?
C28 C29 1.395(4) ?
C28 H28 0.98(3) ?
C29 C30 1.390(4) ?
C29 H29 0.86(3) ?
C30 C31 1.374(4) ?
C30 H30 0.93(3) ?
C31 C32 1.385(4) ?
C31 H31 0.95(3) ?
C32 H32 0.82(3) ?
C33 C34 1.384(4) ?
C33 C38 1.400(4) ?
C34 C35 1.388(4) ?
C34 H34 0.83(3) ?
C35 C36 1.375(4) ?
C35 H35 0.88(3) ?
C36 C37 1.385(5) ?
C36 H36 0.89(3) ?
C37 C38 1.383(4) ?
C37 H37 0.95(3) ?
C38 H38 0.95(3) ?
C39 H39A 0.97(3) ?
C39 H39B 0.83(3) ?
C39 H39C 1.04(3) ?
C40 H40A 0.99(3) ?
C40 H40B 0.99(3) ?
C40 H40C 0.86(3) ?
N1 C58 1.496(5) ?
N1 C54 1.509(4) ?
N1 C55 1.511(4) ?
N1 C51 1.515(5) ?
C51 C52 1.473(8) ?
C51 H51A 0.87(5) ?
C51 H51B 0.88(4) ?
C52 C53 1.468(7) ?
C52 H52A 0.91(5) ?
C52 H52B 0.99(6) ?
C53 C54 1.508(5) ?
C53 H53A 1.00(4) ?
C53 H53B 1.01(4) ?
C54 H54A 0.98(3) ?
C54 H54B 1.05(3) ?
C55 C56 1.508(6) ?
C55 H55A 0.93(4) ?
C55 H55B 1.09(4) ?
C56 C57 1.528(6) ?
C56 H56A 0.92(4) ?
C56 H56B 0.98(4) ?
C57 C58 1.517(6) ?
C57 H57A 0.84(4) ?
C57 H57B 1.021(5) ?
C58 H58A 1.10(5) ?
C58 H58B 1.05(5) ?
